data_2231131
loop_
_publ_author_name
'Rodrigues, Ana S. M. C.'
'Gomes, Ligia R.'
'Santos, Lu\'is M. N. B. F.'
'Low, John Nicolson'

_publ_section_title
;
 2,4,5-Tris(biphenyl-2-yl)-1-bromobenzene
;
_journal_coeditor_code HB5952
_journal_issue 8
_journal_name_full 'Acta Crystallographica Section E'
_journal_page_first o2090
_journal_page_last o2091
_journal_paper_doi 10.1107/S1600536811028455
_journal_volume 67
_journal_year 2011
_chemical_formula_iupac 'C42 H29 Br'
_chemical_formula_moiety 'C42 H29 Br'
_chemical_formula_sum 'C42 H29 Br'
_chemical_formula_weight 613.56
_chemical_name_systematic
;
2,4,5-Tris(biphenyl-2-yl)-1-bromobenzene
;
_space_group_IT_number 2
_symmetry_cell_setting triclinic
_symmetry_space_group_name_Hall '-P 1'
_symmetry_space_group_name_H-M 'P -1'
_atom_sites_solution_hydrogens geom
_atom_sites_solution_primary direct
_atom_sites_solution_secondary difmap
_audit_creation_method SHELXL-97
_cell_angle_alpha 62.549(2)
_cell_angle_beta 70.771(2)
_cell_angle_gamma 79.407(2)
_cell_formula_units_Z 2
_cell_length_a 11.6723(5)
_cell_length_b 12.2455(6)
_cell_length_c 12.4859(6)
_cell_measurement_reflns_used 302
_cell_measurement_temperature 150(2)
_cell_measurement_theta_max 58.44
_cell_measurement_theta_min 3.44
_cell_volume 1494.26(12)
_computing_cell_refinement 'SAINT (Bruker, 2004)'
_computing_data_collection 'APEX2 (Bruker, 2004)'
_computing_data_reduction 'SAINT (Bruker, 2004)'
_computing_molecular_graphics 'PLATON (Spek, 2009)'
_computing_publication_material 'SHELXL97 (Sheldrick, 2008)'
_computing_structure_refinement
;
SHELXL97 (Sheldrick, 2008)
;
_computing_structure_solution 'SHELXS97 (Sheldrick, 2008)'
_diffrn_ambient_temperature 150(2)
_diffrn_detector_area_resol_mean 8.33
_diffrn_measured_fraction_theta_full 0.997
_diffrn_measured_fraction_theta_max 0.982
_diffrn_measurement_device_type 'Bruker SMART APEX CCD'
_diffrn_measurement_method \w
_diffrn_radiation_monochromator graphite
_diffrn_radiation_source 'fine-focus sealed tube'
_diffrn_radiation_type MoK\a
_diffrn_radiation_wavelength 0.71073
_diffrn_reflns_av_R_equivalents 0.0241
_diffrn_reflns_av_sigmaI/netI 0.0192
_diffrn_reflns_limit_h_max 16
_diffrn_reflns_limit_h_min -16
_diffrn_reflns_limit_k_max 16
_diffrn_reflns_limit_k_min -16
_diffrn_reflns_limit_l_max 17
_diffrn_reflns_limit_l_min -17
_diffrn_reflns_number 37893
_diffrn_reflns_theta_full 25.00
_diffrn_reflns_theta_max 29.38
_diffrn_reflns_theta_min 2.58
_exptl_absorpt_coefficient_mu 1.406
_exptl_absorpt_correction_T_max 0.8722
_exptl_absorpt_correction_T_min 0.6778
_exptl_absorpt_correction_type multi-scan
_exptl_absorpt_process_details '(SADABS; Bruker, 2004)'
_exptl_crystal_colour colorless
_exptl_crystal_density_diffrn 1.364
_exptl_crystal_density_method 'not measured'
_exptl_crystal_description block
_exptl_crystal_F_000 632
_exptl_crystal_size_max 0.30
_exptl_crystal_size_mid 0.20
_exptl_crystal_size_min 0.10
_refine_diff_density_max 0.448
_refine_diff_density_min -0.322
_refine_ls_extinction_method none
_refine_ls_goodness_of_fit_ref 1.041
_refine_ls_hydrogen_treatment constr
_refine_ls_matrix_type full
_refine_ls_number_parameters 388
_refine_ls_number_reflns 8078
_refine_ls_number_restraints 0
_refine_ls_restrained_S_all 1.041
_refine_ls_R_factor_all 0.0323
_refine_ls_R_factor_gt 0.0274
_refine_ls_shift/su_max 0.001
_refine_ls_shift/su_mean 0.000
_refine_ls_structure_factor_coef Fsqd
_refine_ls_weighting_details 'calc w=1/[\s^2^(Fo^2^)+(0.0377P)^2^+0.5752P] where P=(Fo^2^+2Fc^2^)/3'
_refine_ls_weighting_scheme calc
_refine_ls_wR_factor_gt 0.0710
_refine_ls_wR_factor_ref 0.0734
_reflns_number_gt 7272
_reflns_number_total 8078
_reflns_threshold_expression I>2\s(I)
_cod_data_source_file hb5952.cif
_cod_data_source_block I
_cod_database_code 2231131
_cod_database_fobs_code 2231131

loop_
_symmetry_equiv_pos_as_xyz
'x, y, z'
'-x, -y, -z'

loop_
_atom_site_type_symbol
_atom_site_label
_atom_site_fract_x
_atom_site_fract_y
_atom_site_fract_z
_atom_site_U_iso_or_equiv
_atom_site_adp_type
_atom_site_calc_flag
_atom_site_refinement_flags
_atom_site_occupancy
_atom_site_symmetry_multiplicity
C C1 0.04428(10) 0.52859(11) 0.66271(11) 0.0180(2) Uani d . 1 1
Br Br11 -0.115818(11) 0.483970(12) 0.695774(14) 0.02699(5) Uani d . 1 1
C C2 0.13584(11) 0.43876(11) 0.69266(11) 0.0170(2) Uani d . 1 1
C C21 0.12150(10) 0.30322(11) 0.74820(12) 0.0179(2) Uani d . 1 1
C C22 0.15497(11) 0.22407(11) 0.85852(12) 0.0200(2) Uani d . 1 1
C C221 0.19140(11) 0.27166(11) 0.93255(11) 0.0196(2) Uani d . 1 1
C C222 0.10917(12) 0.33974(13) 0.99043(13) 0.0266(3) Uani d . 1 1
H H222 0.0293 0.3574 0.9813 0.032 Uiso calc R 1 1
C C223 0.14269(15) 0.38203(14) 1.06127(14) 0.0320(3) Uani d . 1 1
H H223 0.0853 0.4269 1.1017 0.038 Uiso calc R 1 1
C C224 0.25946(15) 0.35897(14) 1.07310(14) 0.0323(3) Uani d . 1 1
H H224 0.2827 0.3886 1.1208 0.039 Uiso calc R 1 1
C C225 0.34230(14) 0.29245(14) 1.01508(14) 0.0311(3) Uani d . 1 1
H H225 0.4229 0.2773 1.0222 0.037 Uiso calc R 1 1
C C226 0.30824(12) 0.24769(13) 0.94644(13) 0.0254(3) Uani d . 1 1
H H226 0.3651 0.2004 0.9087 0.030 Uiso calc R 1 1
C C23 0.15294(13) 0.09674(12) 0.90096(14) 0.0284(3) Uani d . 1 1
H H23 0.1758 0.0428 0.9753 0.034 Uiso calc R 1 1
C C24 0.11824(14) 0.04787(13) 0.83645(16) 0.0321(3) Uani d . 1 1
H H24 0.1180 -0.0389 0.8662 0.038 Uiso calc R 1 1
C C25 0.08388(13) 0.12577(13) 0.72852(15) 0.0282(3) Uani d . 1 1
H H25 0.0593 0.0926 0.6845 0.034 Uiso calc R 1 1
C C26 0.08542(12) 0.25264(12) 0.68466(13) 0.0231(2) Uani d . 1 1
H H26 0.0617 0.3057 0.6106 0.028 Uiso calc R 1 1
C C3 0.24967(10) 0.48201(11) 0.66557(11) 0.0167(2) Uani d . 1 1
H H3 0.3141 0.4232 0.6846 0.020 Uiso calc R 1 1
C C4 0.27401(10) 0.60642(11) 0.61227(11) 0.0157(2) Uani d . 1 1
C C41 0.40053(10) 0.63552(10) 0.59165(11) 0.0165(2) Uani d . 1 1
C C42 0.47576(11) 0.71026(11) 0.47357(11) 0.0172(2) Uani d . 1 1
C C421 0.43770(11) 0.76334(11) 0.35645(11) 0.0181(2) Uani d . 1 1
C C422 0.38465(12) 0.69133(12) 0.32675(12) 0.0228(2) Uani d . 1 1
H H422 0.3721 0.6067 0.3823 0.027 Uiso calc R 1 1
C C423 0.35023(13) 0.74304(14) 0.21627(13) 0.0287(3) Uani d . 1 1
H H423 0.3140 0.6935 0.1969 0.034 Uiso calc R 1 1
C C424 0.36832(13) 0.86627(15) 0.13420(13) 0.0299(3) Uani d . 1 1
H H424 0.3439 0.9014 0.0592 0.036 Uiso calc R 1 1
C C425 0.42225(13) 0.93801(13) 0.16230(13) 0.0275(3) Uani d . 1 1
H H425 0.4351 1.0225 0.1062 0.033 Uiso calc R 1 1
C C426 0.45744(12) 0.88690(12) 0.27201(12) 0.0224(2) Uani d . 1 1
H H426 0.4954 0.9364 0.2899 0.027 Uiso calc R 1 1
C C43 0.59232(11) 0.73265(11) 0.46560(13) 0.0214(2) Uani d . 1 1
H H43 0.6428 0.7850 0.3868 0.026 Uiso calc R 1 1
C C44 0.63552(12) 0.67984(12) 0.57061(14) 0.0247(3) Uani d . 1 1
H H44 0.7150 0.6959 0.5633 0.030 Uiso calc R 1 1
C C45 0.56246(12) 0.60375(12) 0.68599(13) 0.0238(3) Uani d . 1 1
H H45 0.5920 0.5665 0.7579 0.029 Uiso calc R 1 1
C C46 0.44577(11) 0.58210(11) 0.69626(12) 0.0201(2) Uani d . 1 1
H H46 0.3959 0.5301 0.7757 0.024 Uiso calc R 1 1
C C5 0.17909(11) 0.69510(11) 0.58414(11) 0.0163(2) Uani d . 1 1
C C51 0.19295(11) 0.83131(11) 0.52144(11) 0.0178(2) Uani d . 1 1
C C52 0.24172(11) 0.89620(11) 0.56378(11) 0.0190(2) Uani d . 1 1
C C521 0.27742(11) 0.83805(11) 0.68262(12) 0.0191(2) Uani d . 1 1
C C522 0.38617(12) 0.86815(12) 0.68500(13) 0.0237(3) Uani d . 1 1
H H522 0.4379 0.9240 0.6096 0.028 Uiso calc R 1 1
C C523 0.41975(14) 0.81785(13) 0.79547(14) 0.0288(3) Uani d . 1 1
H H523 0.4945 0.8384 0.7952 0.035 Uiso calc R 1 1
C C524 0.34422(15) 0.73745(14) 0.90642(14) 0.0303(3) Uani d . 1 1
H H524 0.3670 0.7028 0.9823 0.036 Uiso calc R 1 1
C C525 0.23521(14) 0.70788(13) 0.90606(13) 0.0277(3) Uani d . 1 1
H H525 0.1830 0.6534 0.9821 0.033 Uiso calc R 1 1
C C526 0.20186(12) 0.75741(12) 0.79510(12) 0.0226(2) Uani d . 1 1
H H526 0.1272 0.7363 0.7958 0.027 Uiso calc R 1 1
C C53 0.25388(13) 1.02375(12) 0.49236(13) 0.0243(3) Uani d . 1 1
H H53 0.2891 1.0677 0.5188 0.029 Uiso calc R 1 1
C C54 0.21601(14) 1.08736(12) 0.38426(13) 0.0278(3) Uani d . 1 1
H H54 0.2251 1.1738 0.3377 0.033 Uiso calc R 1 1
C C55 0.16479(13) 1.02411(13) 0.34442(13) 0.0271(3) Uani d . 1 1
H H55 0.1371 1.0671 0.2714 0.033 Uiso calc R 1 1
C C56 0.15443(12) 0.89755(12) 0.41216(12) 0.0220(2) Uani d . 1 1
H H56 0.1203 0.8545 0.3838 0.026 Uiso calc R 1 1
C C6 0.06467(11) 0.65329(11) 0.61030(11) 0.0185(2) Uani d . 1 1
H H6 -0.0003 0.7115 0.5918 0.022 Uiso calc R 1 1

loop_
_atom_site_aniso_label
_atom_site_aniso_U_11
_atom_site_aniso_U_22
_atom_site_aniso_U_33
_atom_site_aniso_U_12
_atom_site_aniso_U_13
_atom_site_aniso_U_23
C1 0.0140(5) 0.0221(6) 0.0188(6) -0.0031(4) -0.0054(4) -0.0081(5)
Br11 0.01578(6) 0.02769(7) 0.03709(9) -0.00372(5) -0.00922(5) -0.01137(6)
C2 0.0183(5) 0.0169(5) 0.0154(5) -0.0029(4) -0.0051(4) -0.0057(4)
C21 0.0149(5) 0.0178(5) 0.0202(6) -0.0028(4) -0.0035(4) -0.0077(5)
C22 0.0181(5) 0.0186(6) 0.0215(6) -0.0013(4) -0.0051(4) -0.0073(5)
C221 0.0226(6) 0.0162(5) 0.0164(5) -0.0011(4) -0.0063(4) -0.0033(4)
C222 0.0233(6) 0.0290(7) 0.0254(7) 0.0011(5) -0.0054(5) -0.0118(6)
C223 0.0408(8) 0.0300(7) 0.0255(7) 0.0021(6) -0.0071(6) -0.0149(6)
C224 0.0488(9) 0.0271(7) 0.0243(7) -0.0052(6) -0.0167(6) -0.0079(6)
C225 0.0326(7) 0.0319(7) 0.0304(7) 0.0005(6) -0.0185(6) -0.0090(6)
C226 0.0250(6) 0.0260(6) 0.0249(7) 0.0048(5) -0.0114(5) -0.0100(5)
C23 0.0323(7) 0.0186(6) 0.0311(7) 0.0005(5) -0.0122(6) -0.0064(5)
C24 0.0344(7) 0.0191(6) 0.0434(9) -0.0018(5) -0.0110(6) -0.0137(6)
C25 0.0248(6) 0.0285(7) 0.0391(8) -0.0039(5) -0.0076(6) -0.0208(6)
C26 0.0206(6) 0.0255(6) 0.0259(6) -0.0031(5) -0.0073(5) -0.0120(5)
C3 0.0161(5) 0.0167(5) 0.0164(5) -0.0003(4) -0.0060(4) -0.0056(4)
C4 0.0156(5) 0.0171(5) 0.0142(5) -0.0019(4) -0.0050(4) -0.0057(4)
C41 0.0155(5) 0.0143(5) 0.0208(6) -0.0006(4) -0.0065(4) -0.0076(4)
C42 0.0164(5) 0.0156(5) 0.0206(6) -0.0006(4) -0.0053(4) -0.0086(4)
C421 0.0159(5) 0.0188(5) 0.0175(5) -0.0021(4) -0.0018(4) -0.0077(5)
C422 0.0244(6) 0.0237(6) 0.0199(6) -0.0065(5) -0.0026(5) -0.0094(5)
C423 0.0278(7) 0.0389(8) 0.0229(6) -0.0098(6) -0.0053(5) -0.0144(6)
C424 0.0271(7) 0.0396(8) 0.0190(6) -0.0005(6) -0.0070(5) -0.0094(6)
C425 0.0302(7) 0.0230(6) 0.0201(6) 0.0000(5) -0.0040(5) -0.0041(5)
C426 0.0234(6) 0.0194(6) 0.0219(6) -0.0031(5) -0.0032(5) -0.0082(5)
C43 0.0167(5) 0.0191(6) 0.0271(6) -0.0029(4) -0.0039(5) -0.0097(5)
C44 0.0176(6) 0.0234(6) 0.0376(7) -0.0004(5) -0.0121(5) -0.0141(6)
C45 0.0240(6) 0.0214(6) 0.0304(7) 0.0025(5) -0.0166(5) -0.0100(5)
C46 0.0216(6) 0.0168(5) 0.0211(6) -0.0007(4) -0.0091(5) -0.0054(5)
C5 0.0176(5) 0.0166(5) 0.0149(5) -0.0007(4) -0.0061(4) -0.0059(4)
C51 0.0165(5) 0.0163(5) 0.0181(5) 0.0003(4) -0.0049(4) -0.0057(4)
C52 0.0197(5) 0.0169(5) 0.0182(6) -0.0006(4) -0.0044(4) -0.0064(5)
C521 0.0241(6) 0.0158(5) 0.0191(6) -0.0014(4) -0.0065(5) -0.0084(5)
C522 0.0274(6) 0.0194(6) 0.0242(6) -0.0057(5) -0.0076(5) -0.0075(5)
C523 0.0325(7) 0.0275(7) 0.0325(7) -0.0055(5) -0.0151(6) -0.0122(6)
C524 0.0410(8) 0.0294(7) 0.0245(7) -0.0038(6) -0.0160(6) -0.0095(6)
C525 0.0342(7) 0.0273(7) 0.0187(6) -0.0072(5) -0.0060(5) -0.0064(5)
C526 0.0254(6) 0.0221(6) 0.0199(6) -0.0048(5) -0.0053(5) -0.0081(5)
C53 0.0294(6) 0.0174(6) 0.0238(6) -0.0026(5) -0.0059(5) -0.0075(5)
C54 0.0342(7) 0.0158(6) 0.0245(7) 0.0008(5) -0.0068(5) -0.0030(5)
C55 0.0301(7) 0.0231(6) 0.0220(6) 0.0040(5) -0.0108(5) -0.0041(5)
C56 0.0223(6) 0.0217(6) 0.0212(6) 0.0018(5) -0.0097(5) -0.0071(5)
C6 0.0167(5) 0.0199(6) 0.0191(6) 0.0012(4) -0.0073(4) -0.0078(5)

loop_
_atom_type_symbol
_atom_type_description
_atom_type_scat_dispersion_real
_atom_type_scat_dispersion_imag
_atom_type_scat_source
C C 0.0033 0.0016 'International Tables Vol C Tables 4.2.6.8 and 6.1.1.4'
H H 0.0000 0.0000 'International Tables Vol C Tables 4.2.6.8 and 6.1.1.4'
Br Br -0.2901 2.4595 'International Tables Vol C Tables 4.2.6.8 and 6.1.1.4'

loop_
_geom_angle_atom_site_label_1
_geom_angle_atom_site_label_2
_geom_angle_atom_site_label_3
_geom_angle
C6 C1 C2 121.96(11)
C6 C1 Br11 117.21(9)
C2 C1 Br11 120.83(9)
C1 C2 C3 115.95(11)
C1 C2 C21 125.21(11)
C3 C2 C21 118.84(10)
C26 C21 C22 119.17(11)
C26 C21 C2 120.24(11)
C22 C21 C2 120.32(11)
C23 C22 C21 119.07(12)
C23 C22 C221 118.93(12)
C21 C22 C221 122.00(11)
C226 C221 C222 118.60(12)
C226 C221 C22 120.51(11)
C222 C221 C22 120.89(12)
C223 C222 C221 120.76(13)
C223 C222 H222 119.6
C221 C222 H222 119.6
C224 C223 C222 120.10(14)
C224 C223 H223 119.9
C222 C223 H223 119.9
C223 C224 C225 119.67(14)
C223 C224 H224 120.2
C225 C224 H224 120.2
C224 C225 C226 120.34(14)
C224 C225 H225 119.8
C226 C225 H225 119.8
C225 C226 C221 120.49(13)
C225 C226 H226 119.8
C221 C226 H226 119.8
C24 C23 C22 121.17(13)
C24 C23 H23 119.4
C22 C23 H23 119.4
C25 C24 C23 119.82(13)
C25 C24 H24 120.1
C23 C24 H24 120.1
C24 C25 C26 119.90(13)
C24 C25 H25 120.0
C26 C25 H25 120.0
C25 C26 C21 120.86(13)
C25 C26 H26 119.6
C21 C26 H26 119.6
C4 C3 C2 123.83(11)
C4 C3 H3 118.1
C2 C3 H3 118.1
C3 C4 C5 118.86(10)
C3 C4 C41 116.45(10)
C5 C4 C41 124.68(10)
C46 C41 C42 119.23(11)
C46 C41 C4 117.07(11)
C42 C41 C4 123.68(11)
C43 C42 C41 118.76(11)
C43 C42 C421 118.64(11)
C41 C42 C421 122.58(10)
C426 C421 C422 118.75(12)
C426 C421 C42 119.91(11)
C422 C421 C42 121.32(11)
C423 C422 C421 120.24(12)
C423 C422 H422 119.9
C421 C422 H422 119.9
C424 C423 C422 120.52(13)
C424 C423 H423 119.7
C422 C423 H423 119.7
C423 C424 C425 119.58(13)
C423 C424 H424 120.2
C425 C424 H424 120.2
C426 C425 C424 120.23(13)
C426 C425 H425 119.9
C424 C425 H425 119.9
C425 C426 C421 120.66(12)
C425 C426 H426 119.7
C421 C426 H426 119.7
C44 C43 C42 121.28(12)
C44 C43 H43 119.4
C42 C43 H43 119.4
C45 C44 C43 119.81(12)
C45 C44 H44 120.1
C43 C44 H44 120.1
C44 C45 C46 119.78(12)
C44 C45 H45 120.1
C46 C45 H45 120.1
C45 C46 C41 121.10(12)
C45 C46 H46 119.5
C41 C46 H46 119.5
C6 C5 C4 118.00(11)
C6 C5 C51 117.08(10)
C4 C5 C51 124.82(10)
C56 C51 C52 118.68(11)
C56 C51 C5 116.49(11)
C52 C51 C5 124.83(11)
C53 C52 C51 118.58(12)
C53 C52 C521 117.64(11)
C51 C52 C521 123.74(11)
C526 C521 C522 118.38(12)
C526 C521 C52 121.52(11)
C522 C521 C52 120.03(11)
C523 C522 C521 121.11(12)
C523 C522 H522 119.4
C521 C522 H522 119.4
C522 C523 C524 119.96(13)
C522 C523 H523 120.0
C524 C523 H523 120.0
C523 C524 C525 119.68(13)
C523 C524 H524 120.2
C525 C524 H524 120.2
C524 C525 C526 120.44(13)
C524 C525 H525 119.8
C526 C525 H525 119.8
C525 C526 C521 120.42(12)
C525 C526 H526 119.8
C521 C526 H526 119.8
C54 C53 C52 121.82(13)
C54 C53 H53 119.1
C52 C53 H53 119.1
C53 C54 C55 119.64(12)
C53 C54 H54 120.2
C55 C54 H54 120.2
C56 C55 C54 119.43(13)
C56 C55 H55 120.3
C54 C55 H55 120.3
C55 C56 C51 121.80(12)
C55 C56 H56 119.1
C51 C56 H56 119.1
C1 C6 C5 121.40(11)
C1 C6 H6 119.3
C5 C6 H6 119.3

loop_
_geom_bond_atom_site_label_1
_geom_bond_atom_site_label_2
_geom_bond_distance
C1 C6 1.3879(17)
C1 C2 1.3943(17)
C1 Br11 1.9027(11)
C2 C3 1.3993(16)
C2 C21 1.4927(16)
C21 C26 1.3998(17)
C21 C22 1.4049(17)
C22 C23 1.3986(18)
C22 C221 1.4903(18)
C221 C226 1.3921(18)
C221 C222 1.3939(18)
C222 C223 1.389(2)
C222 H222 0.9500
C223 C224 1.383(2)
C223 H223 0.9500
C224 C225 1.384(2)
C224 H224 0.9500
C225 C226 1.390(2)
C225 H225 0.9500
C226 H226 0.9500
C23 C24 1.385(2)
C23 H23 0.9500
C24 C25 1.385(2)
C24 H24 0.9500
C25 C26 1.3904(19)
C25 H25 0.9500
C26 H26 0.9500
C3 C4 1.3944(16)
C3 H3 0.9500
C4 C5 1.4115(16)
C4 C41 1.4943(15)
C41 C46 1.3973(17)
C41 C42 1.4075(17)
C42 C43 1.3996(16)
C42 C421 1.4845(17)
C421 C426 1.3969(17)
C421 C422 1.3971(17)
C422 C423 1.3897(19)
C422 H422 0.9500
C423 C424 1.386(2)
C423 H423 0.9500
C424 C425 1.387(2)
C424 H424 0.9500
C425 C426 1.3867(19)
C425 H425 0.9500
C426 H426 0.9500
C43 C44 1.3875(19)
C43 H43 0.9500
C44 C45 1.384(2)
C44 H44 0.9500
C45 C46 1.3885(17)
C45 H45 0.9500
C46 H46 0.9500
C5 C6 1.4008(16)
C5 C51 1.4944(16)
C51 C56 1.4041(17)
C51 C52 1.4095(17)
C52 C53 1.4032(17)
C52 C521 1.4854(17)
C521 C526 1.3968(17)
C521 C522 1.3982(18)
C522 C523 1.3855(19)
C522 H522 0.9500
C523 C524 1.387(2)
C523 H523 0.9500
C524 C525 1.387(2)
C524 H524 0.9500
C525 C526 1.3902(19)
C525 H525 0.9500
C526 H526 0.9500
C53 C54 1.386(2)
C53 H53 0.9500
C54 C55 1.388(2)
C54 H54 0.9500
C55 C56 1.3874(19)
C55 H55 0.9500
C56 H56 0.9500
C6 H6 0.9500

loop_
_geom_hbond_atom_site_label_D
_geom_hbond_atom_site_label_H
_geom_hbond_atom_site_label_A
_geom_hbond_site_symmetry_A
_geom_hbond_distance_DH
_geom_hbond_distance_HA
_geom_hbond_distance_DA
_geom_hbond_angle_DHA
_geom_hbond_publ_flag
C43 H43 Cg2 2_666 0.95 2.89 3.7273(15) 148 y
C226 H226 Cg6 2_666 0.95 2.78 3.6129(17) 147 y

loop_
_geom_torsion_atom_site_label_1
_geom_torsion_atom_site_label_2
_geom_torsion_atom_site_label_3
_geom_torsion_atom_site_label_4
_geom_torsion
C6 C1 C2 C3 -0.59(18)
Br11 C1 C2 C3 -179.28(9)
C6 C1 C2 C21 -179.52(11)
Br11 C1 C2 C21 1.79(17)
C1 C2 C21 C26 59.25(17)
C3 C2 C21 C26 -119.64(13)
C1 C2 C21 C22 -126.75(13)
C3 C2 C21 C22 54.35(16)
C26 C21 C22 C23 0.88(18)
C2 C21 C22 C23 -173.18(12)
C26 C21 C22 C221 -178.48(11)
C2 C21 C22 C221 7.46(18)
C23 C22 C221 C226 63.90(17)
C21 C22 C221 C226 -116.74(14)
C23 C22 C221 C222 -115.38(15)
C21 C22 C221 C222 63.98(17)
C226 C221 C222 C223 -0.5(2)
C22 C221 C222 C223 178.81(12)
C221 C222 C223 C224 1.3(2)
C222 C223 C224 C225 -0.7(2)
C223 C224 C225 C226 -0.7(2)
C224 C225 C226 C221 1.6(2)
C222 C221 C226 C225 -0.9(2)
C22 C221 C226 C225 179.77(12)
C21 C22 C23 C24 -0.2(2)
C221 C22 C23 C24 179.16(13)
C22 C23 C24 C25 -0.5(2)
C23 C24 C25 C26 0.6(2)
C24 C25 C26 C21 0.1(2)
C22 C21 C26 C25 -0.81(19)
C2 C21 C26 C25 173.25(12)
C1 C2 C3 C4 0.18(18)
C21 C2 C3 C4 179.18(11)
C2 C3 C4 C5 0.42(18)
C2 C3 C4 C41 179.14(11)
C3 C4 C41 C46 -55.82(15)
C5 C4 C41 C46 122.82(13)
C3 C4 C41 C42 122.58(12)
C5 C4 C41 C42 -58.78(17)
C46 C41 C42 C43 -2.47(17)
C4 C41 C42 C43 179.17(11)
C46 C41 C42 C421 175.69(11)
C4 C41 C42 C421 -2.68(18)
C43 C42 C421 C426 -47.34(16)
C41 C42 C421 C426 134.51(12)
C43 C42 C421 C422 131.12(13)
C41 C42 C421 C422 -47.03(17)
C426 C421 C422 C423 -1.26(19)
C42 C421 C422 C423 -179.74(12)
C421 C422 C423 C424 0.2(2)
C422 C423 C424 C425 0.6(2)
C423 C424 C425 C426 -0.2(2)
C424 C425 C426 C421 -0.9(2)
C422 C421 C426 C425 1.63(19)
C42 C421 C426 C425 -179.87(12)
C41 C42 C43 C44 1.91(18)
C421 C42 C43 C44 -176.32(11)
C42 C43 C44 C45 -0.23(19)
C43 C44 C45 C46 -0.9(2)
C44 C45 C46 C41 0.28(19)
C42 C41 C46 C45 1.41(18)
C4 C41 C46 C45 179.89(11)
C3 C4 C5 C6 -0.61(17)
C41 C4 C5 C6 -179.22(11)
C3 C4 C5 C51 -176.91(11)
C41 C4 C5 C51 4.48(19)
C6 C5 C51 C56 -51.39(15)
C4 C5 C51 C56 124.94(13)
C6 C5 C51 C52 128.89(13)
C4 C5 C51 C52 -54.77(18)
C56 C51 C52 C53 -2.32(18)
C5 C51 C52 C53 177.39(12)
C56 C51 C52 C521 175.50(11)
C5 C51 C52 C521 -4.79(19)
C53 C52 C521 C526 131.55(13)
C51 C52 C521 C526 -46.28(18)
C53 C52 C521 C522 -45.34(17)
C51 C52 C521 C522 136.82(13)
C526 C521 C522 C523 1.13(19)
C52 C521 C522 C523 178.12(12)
C521 C522 C523 C524 -0.9(2)
C522 C523 C524 C525 0.0(2)
C523 C524 C525 C526 0.6(2)
C524 C525 C526 C521 -0.3(2)
C522 C521 C526 C525 -0.56(19)
C52 C521 C526 C525 -177.50(12)
C51 C52 C53 C54 2.0(2)
C521 C52 C53 C54 -175.97(12)
C52 C53 C54 C55 -0.2(2)
C53 C54 C55 C56 -1.3(2)
C54 C55 C56 C51 0.9(2)
C52 C51 C56 C55 0.95(19)
C5 C51 C56 C55 -178.78(12)
C2 C1 C6 C5 0.40(19)
Br11 C1 C6 C5 179.14(9)
C4 C5 C6 C1 0.22(18)
C51 C5 C6 C1 176.82(11)

loop_
_cod_related_entry_id
_cod_related_entry_database
_cod_related_entry_code
1 ChemSpider 30656846
